data_4319245
loop_
_publ_author_name
'Jonathan D. Gardner'
'David A. Robson'
'Leigh H. Rees'
'Philip Mountford'

_publ_contact_author
;
 Dr P. Mountford           
 Inorganic Chemistry Laboratory
 South Parks Road
 Oxford
 OX1 3QR
 UK
;
_publ_contact_author_email Philip.Mountford@chem.ox.ac.uk
_publ_contact_author_fax '+44 1865 272690'
_publ_contact_author_phone '+44 1865 272679'
_publ_section_title
;
 Titanium tert-Butyl- and Trimethylsilyl-imido Complexes with Monopendant
 Arm Triazacyclononane Ligands
;
_journal_name_full 'Inorganic Chemistry'
_journal_page_first 820
_journal_page_last 824
_journal_paper_doi 10.1021/ic0009728
_journal_volume 40
_journal_year 2001
_chemical_compound_source
;
 L2 + [Ti(N-t-Bu)Cl2(py)3]
;
_chemical_formula_moiety 'C22 H41 Cl N5 Ti, 3(C H2 Cl2), Cl'
_chemical_formula_sum 'C25 H47 Cl8 N5 Ti'
_chemical_formula_weight 749.21
_chemical_melting_point ?
_chemical_name_systematic
;                                                                               
 [Ti(N-t-Bu)(L2)Cl]Cl      
;
_space_group_IT_number 14
_symmetry_cell_setting monoclinic
_symmetry_space_group_name_Hall '-P 2yn'
_symmetry_space_group_name_H-M 'P 1 21/n 1'
_atom_sites_solution_hydrogens geom
_atom_sites_solution_primary direct
_cell_angle_alpha 90
_cell_angle_beta 108.49(6)
_cell_angle_gamma 90
_cell_formula_units_Z 4
_cell_length_a 17.034(7)
_cell_length_b 11.534(5)
_cell_length_c 19.534(4)
_cell_measurement_reflns_used 12239
_cell_measurement_temperature 150
_cell_measurement_theta_max 27
_cell_measurement_theta_min 0
_cell_volume 3640(3)
_computing_cell_refinement
;                                                                               
DIP2000 software 'DENZO' (Otwinowski & Minor, 1996)                             
;
_computing_data_collection
;                                                                               
DIP2000 software 'Xpress' (MAC Science, 1989)                                   
;
_computing_data_reduction
;                                                                               
DIP2000 software 'DENZO' (Otwinowski & Minor, 1996)                             
;
_computing_molecular_graphics
;                                                                               
 CAMERON (Watkin, Prout & Pearce,  1996)                                        
;
_computing_publication_material
;                                                                               
CRYSTALS Issue 10 (Watkin, Prout, Carruthers & Betteridge, 1996)                
;
_computing_structure_refinement
;                                                                               
CRYSTALS Issue 10 (Watkin, Prout, Carruthers & Betteridge, 1996)                
;
_computing_structure_solution 'SIR97 (Giacovazzo et al, 1997)'
_diffrn_ambient_temperature 150
_diffrn_measured_fraction_theta_max 0.917
_diffrn_measurement_device_type
;                                                                               
Enraf-nonius DIP2000                                                            
;
_diffrn_measurement_method \w
_diffrn_radiation_monochromator graphite
_diffrn_radiation_type 'Mo K\a'
_diffrn_radiation_wavelength 0.71069
_diffrn_reflns_av_R_equivalents 0.05
_diffrn_reflns_limit_h_max 21
_diffrn_reflns_limit_h_min 0
_diffrn_reflns_limit_k_max 14
_diffrn_reflns_limit_k_min 0
_diffrn_reflns_limit_l_max 23
_diffrn_reflns_limit_l_min -24
_diffrn_reflns_number 12239
_diffrn_reflns_theta_max 26.57
_diffrn_reflns_theta_min 0.00
_diffrn_standards_decay_% 0.00
_diffrn_standards_interval_count 0
_diffrn_standards_interval_time 0
_diffrn_standards_number 0
_exptl_absorpt_coefficient_mu 0.85
_exptl_absorpt_correction_T_max 0.84
_exptl_absorpt_correction_T_min 0.81
_exptl_absorpt_correction_type multi-scan
_exptl_crystal_colour orange
_exptl_crystal_density_diffrn 1.37
_exptl_crystal_density_meas ?
_exptl_crystal_description prism
_exptl_crystal_F_000 1565.32
_exptl_crystal_size_max 0.30
_exptl_crystal_size_mid 0.25
_exptl_crystal_size_min 0.20
_refine_diff_density_max 0.93
_refine_diff_density_min -0.74
_refine_ls_extinction_method None
_refine_ls_goodness_of_fit_ref 1.0808
_refine_ls_hydrogen_treatment noref
_refine_ls_matrix_type full
_refine_ls_number_parameters 352
_refine_ls_number_reflns 3998
_refine_ls_R_factor_gt 0.0523
_refine_ls_shift/su_max 0.0004
_refine_ls_structure_factor_coef F
_refine_ls_weighting_details
;
Chebychev polynomial with 3 parameters, Carruthers & Watkin , 1979, 
 2.63    0.527     2.29    
;
_refine_ls_weighting_scheme calc
_refine_ls_wR_factor_ref 0.0539
_reflns_limit_h_max 19
_reflns_limit_h_min -21
_reflns_limit_k_max 14
_reflns_limit_k_min 0
_reflns_limit_l_max 24
_reflns_limit_l_min 0
_reflns_number_gt 3998
_reflns_number_total 6969
_reflns_threshold_expression >3.00\s(I)
_cod_data_source_file ic0009728_1.cif
_cod_data_source_block COMPOUND_3
_cod_depositor_comments
;
The following automatic conversions were performed:

'_chemical_melting_point' value 'not measured' was changed to '?' -
the value is undefined or not given.

Automatic conversion script
Id: cif_fix_values 1569 2011-02-09 13:29:24Z adriana 

The following automatic conversions were performed:

'_symmetry_cell_setting' value 'Monoclinic ' changed to 'monoclinic'
according to the built-in table from CIF Core dictionary named
'cif_core.dic' version 2.4.1 from 2010-06-29.

Automatic conversion script
Id: cif_fix_values 1646 2011-03-28 12:23:43Z adriana 

The following automatic conversions were performed:

'_exptl_crystal_density_meas' value 'not measured' was changed to '?'
- the value is perceived as not measured.

Automatic conversion script
Id: cif_fix_values 3008 2015-01-20 13:52:24Z robertas 
;
_cod_original_cell_volume 3639.7(5)
_cod_original_sg_symbol_H-M 'P 1 21/n 1 '
_cod_database_code 4319245

loop_
_symmetry_equiv_pos_as_xyz
x,y,z
-x,-y,-z
-x+1/2,y+1/2,-z+1/2
x+1/2,-y+1/2,z+1/2

loop_
_atom_site_label
_atom_site_fract_x
_atom_site_fract_y
_atom_site_fract_z
_atom_site_U_iso_or_equiv
_atom_site_occupancy
_atom_site_adp_type
Ti1 -0.29006(4) -0.56092(5) 0.37394(4) 0.0105 1.0000 Uani
Cl1 -0.24247(6) -0.59960(8) 0.27481(5) 0.0194 1.0000 Uani
Cl2 -0.51266(6) -0.19084(8) 0.41336(5) 0.0191 1.0000 Uani
Cl31 -0.7103(1) -0.46086(14) 0.32672(9) 0.0567 1.0000 Uani
Cl32 -0.76286(13) -0.22464(17) 0.3386(1) 0.0718 1.0000 Uani
Cl51 -0.01858(8) -0.56439(13) 0.28795(8) 0.0482 1.0000 Uani
Cl52 0.14112(9) -0.67905(11) 0.33263(8) 0.0455 1.0000 Uani
Cl61 -0.7189(1) 0.08121(14) 0.40458(9) 0.0583 1.0000 Uani
Cl62 -0.60291(12) 0.18526(16) 0.34001(11) 0.0813 1.0000 Uani
N1 -0.3875(2) -0.5455(2) 0.42764(19) 0.0162 1.0000 Uani
N4 -0.27486(19) -0.3736(3) 0.41077(18) 0.0142 1.0000 Uani
N7 -0.4114(2) -0.4650(3) 0.28400(19) 0.0167 1.0000 Uani
N17 -0.34009(19) -0.7357(3) 0.37638(18) 0.0162 1.0000 Uani
N18 -0.20518(19) -0.6050(3) 0.44171(17) 0.0151 1.0000 Uani
C2 -0.3769(2) -0.4368(3) 0.4719(2) 0.0200 1.0000 Uani
C3 -0.2942(3) -0.3799(3) 0.4803(2) 0.0195 1.0000 Uani
C5 -0.3344(2) -0.2956(3) 0.3578(2) 0.0176 1.0000 Uani
C6 -0.3708(3) -0.3500(3) 0.2831(2) 0.0207 1.0000 Uani
C8 -0.4803(2) -0.4562(3) 0.3146(2) 0.0200 1.0000 Uani
C9 -0.4718(2) -0.5475(3) 0.3729(2) 0.0199 1.0000 Uani
C11 -0.3781(2) -0.6502(3) 0.4741(2) 0.0189 1.0000 Uani
C12 -0.3696(2) -0.7563(3) 0.4317(2) 0.0171 1.0000 Uani
C13 -0.3865(3) -0.8661(3) 0.4513(3) 0.0244 1.0000 Uani
C14 -0.3718(3) -0.9599(3) 0.4125(3) 0.0265 1.0000 Uani
C15 -0.3397(3) -0.9413(3) 0.3568(2) 0.0246 1.0000 Uani
C16 -0.3255(2) -0.8288(3) 0.3396(2) 0.0177 1.0000 Uani
C19 -0.1303(3) -0.6585(3) 0.4891(2) 0.0235 1.0000 Uani
C20 -0.1070(3) -0.6010(4) 0.5635(3) 0.0318 1.0000 Uani
C21 -0.0619(3) -0.6418(5) 0.4547(3) 0.0369 1.0000 Uani
C22 -0.1472(3) -0.7883(4) 0.4955(3) 0.0399 1.0000 Uani
C31 -0.7003(3) -0.3148(6) 0.3060(3) 0.0467 1.0000 Uani
C41 -0.1857(2) -0.3311(3) 0.4285(2) 0.0212 1.0000 Uani
C42 -0.1570(3) -0.3340(4) 0.3637(3) 0.0267 1.0000 Uani
C43 -0.1717(3) -0.2100(4) 0.4633(3) 0.0313 1.0000 Uani
C51 0.0768(3) -0.5786(4) 0.2712(3) 0.0371 1.0000 Uani
C61 -0.6137(4) 0.0908(4) 0.4078(3) 0.0462 1.0000 Uani
C71 -0.4396(3) -0.5129(4) 0.2079(2) 0.0249 1.0000 Uani
C72 -0.5022(3) -0.4354(4) 0.1527(3) 0.0370 1.0000 Uani
C73 -0.4751(3) -0.6334(4) 0.2069(3) 0.0310 1.0000 Uani
H21 -0.3800 -0.4568 0.5203 0.0600 1.0000 Uiso
H22 -0.4218 -0.3821 0.4478 0.0600 1.0000 Uiso
H31 -0.2501 -0.4251 0.5156 0.0600 1.0000 Uiso
H32 -0.2952 -0.3002 0.4988 0.0600 1.0000 Uiso
H51 -0.3804 -0.2769 0.3766 0.0600 1.0000 Uiso
H52 -0.3052 -0.2238 0.3527 0.0600 1.0000 Uiso
H61 -0.4127 -0.2966 0.2526 0.0600 1.0000 Uiso
H62 -0.3256 -0.3612 0.2621 0.0600 1.0000 Uiso
H81 -0.5334 -0.4687 0.2754 0.0600 1.0000 Uiso
H82 -0.4801 -0.3784 0.3356 0.0600 1.0000 Uiso
H91 -0.5133 -0.5319 0.3975 0.0600 1.0000 Uiso
H92 -0.4816 -0.6251 0.3502 0.0600 1.0000 Uiso
H111 -0.4275 -0.6585 0.4900 0.0600 1.0000 Uiso
H112 -0.3281 -0.6420 0.5167 0.0600 1.0000 Uiso
H131 -0.4085 -0.8780 0.4917 0.0600 1.0000 Uiso
H141 -0.3843 -1.0397 0.4247 0.0600 1.0000 Uiso
H151 -0.3269 -1.0070 0.3296 0.0600 1.0000 Uiso
H161 -0.3038 -0.8155 0.2990 0.0600 1.0000 Uiso
H201 -0.0560 -0.6379 0.5958 0.0600 1.0000 Uiso
H202 -0.1526 -0.6119 0.5842 0.0600 1.0000 Uiso
H203 -0.0971 -0.5176 0.5589 0.0600 1.0000 Uiso
H211 -0.0100 -0.6771 0.4853 0.0600 1.0000 Uiso
H212 -0.0787 -0.6785 0.4062 0.0600 1.0000 Uiso
H213 -0.0531 -0.5574 0.4492 0.0600 1.0000 Uiso
H221 -0.0967 -0.8260 0.5277 0.0600 1.0000 Uiso
H222 -0.1930 -0.7977 0.5162 0.0600 1.0000 Uiso
H223 -0.1627 -0.8247 0.4473 0.0600 1.0000 Uiso
H311 -0.7164 -0.3063 0.2529 0.0600 1.0000 Uiso
H312 -0.6418 -0.2912 0.3279 0.0600 1.0000 Uiso
H411 -0.1517 -0.3856 0.4649 0.0600 1.0000 Uiso
H421 -0.0993 -0.3061 0.3768 0.0600 1.0000 Uiso
H422 -0.1599 -0.4150 0.3455 0.0600 1.0000 Uiso
H423 -0.1932 -0.2841 0.3252 0.0600 1.0000 Uiso
H431 -0.1129 -0.1878 0.4736 0.0600 1.0000 Uiso
H432 -0.1849 -0.2123 0.5092 0.0600 1.0000 Uiso
H433 -0.2076 -0.1532 0.4303 0.0600 1.0000 Uiso
H511 0.0670 -0.6060 0.2213 0.0600 1.0000 Uiso
H512 0.1048 -0.5019 0.2776 0.0600 1.0000 Uiso
H611 -0.5805 0.1205 0.4556 0.0600 1.0000 Uiso
H612 -0.5941 0.0126 0.4002 0.0600 1.0000 Uiso
H711 -0.3895 -0.5153 0.1926 0.0600 1.0000 Uiso
H721 -0.5176 -0.4725 0.1042 0.0600 1.0000 Uiso
H722 -0.5523 -0.4250 0.1670 0.0600 1.0000 Uiso
H723 -0.4768 -0.3588 0.1502 0.0600 1.0000 Uiso
H731 -0.4934 -0.6634 0.1570 0.0600 1.0000 Uiso
H732 -0.5229 -0.6299 0.2254 0.0600 1.0000 Uiso
H733 -0.4321 -0.6849 0.2382 0.0600 1.0000 Uiso

loop_
_atom_site_aniso_label
_atom_site_aniso_U_11
_atom_site_aniso_U_22
_atom_site_aniso_U_33
_atom_site_aniso_U_23
_atom_site_aniso_U_13
_atom_site_aniso_U_12
Ti1 0.0137(3) 0.0087(3) 0.0111(3) 0.0013(3) 0.0068(3) 0.0003(2)
Cl1 0.0255(5) 0.0204(4) 0.0180(5) -0.0011(4) 0.0149(4) -0.0004(4)
Cl2 0.0214(5) 0.0162(4) 0.0225(5) -0.0010(4) 0.0112(4) 0.0006(3)
Cl31 0.0496(8) 0.061(1) 0.0520(9) -0.0043(7) 0.0058(7) -0.0102(7)
Cl32 0.0952(14) 0.0682(11) 0.050(1) -0.0013(8) 0.020(1) 0.0108(9)
Cl51 0.0387(7) 0.0583(8) 0.0419(7) -0.0120(6) 0.0045(6) 0.0001(6)
Cl52 0.0549(8) 0.0407(7) 0.0381(7) 0.0001(5) 0.0109(6) 0.0090(6)
Cl61 0.0632(9) 0.0550(9) 0.0497(9) -0.0005(7) 0.0077(7) 0.0143(7)
Cl62 0.0678(11) 0.0709(11) 0.0762(13) 0.035(1) -0.018(1) -0.0225(9)
N1 0.0182(16) 0.0112(15) 0.0220(17) 0.0003(13) 0.0103(14) 0.0005(12)
N4 0.0152(15) 0.0126(15) 0.0154(16) 0.0007(12) 0.0059(13) -0.0006(12)
N7 0.0187(16) 0.0136(15) 0.0179(17) 0.0014(12) 0.0060(14) 0.0011(12)
N17 0.0198(16) 0.0132(15) 0.0161(16) -0.0018(12) 0.0062(14) -0.0000(12)
N18 0.0180(16) 0.0129(14) 0.0154(16) -0.0031(12) 0.0066(13) 0.0012(12)
C2 0.026(2) 0.0192(18) 0.021(2) 0.0031(16) 0.0165(17) 0.0041(16)
C3 0.028(2) 0.0138(18) 0.018(2) -0.0046(14) 0.0091(17) 0.0008(15)
C5 0.024(2) 0.0125(17) 0.018(2) 0.0000(14) 0.0092(16) 0.0038(14)
C6 0.024(2) 0.0150(18) 0.020(2) 0.0053(15) 0.0027(17) 0.0055(15)
C8 0.0153(18) 0.0172(19) 0.028(2) -0.0001(16) 0.0069(17) 0.0026(14)
C9 0.0176(18) 0.0190(19) 0.028(2) -0.0032(16) 0.0139(17) -0.0008(15)
C11 0.027(2) 0.0150(17) 0.022(2) 0.0036(15) 0.0178(18) 0.0017(15)
C12 0.0134(18) 0.0162(18) 0.023(2) 0.0003(15) 0.0070(16) -0.0005(14)
C13 0.031(2) 0.018(2) 0.029(2) -0.0004(16) 0.016(2) -0.0003(16)
C14 0.034(2) 0.014(2) 0.035(3) 0.0053(16) 0.016(2) -0.0016(16)
C15 0.026(2) 0.0124(18) 0.031(2) -0.0064(17) 0.0036(18) 0.0029(16)
C16 0.0173(19) 0.022(2) 0.0142(19) -0.0041(15) 0.0058(16) -0.0000(15)
C19 0.022(2) 0.020(2) 0.024(2) 0.0047(16) 0.0003(18) 0.0045(15)
C20 0.027(2) 0.033(2) 0.026(2) -0.0053(19) -0.004(2) 0.0038(18)
C21 0.020(2) 0.051(3) 0.038(3) -0.005(2) 0.008(2) 0.011(2)
C22 0.039(3) 0.021(2) 0.045(3) 0.004(2) -0.009(2) 0.0080(19)
C31 0.036(3) 0.078(4) 0.027(3) -0.000(3) 0.010(2) -0.021(3)
C41 0.019(2) 0.0174(19) 0.024(2) 0.0037(15) 0.0036(17) 0.0007(15)
C42 0.026(2) 0.024(2) 0.034(3) -0.0004(18) 0.014(2) -0.0029(17)
C43 0.028(2) 0.023(2) 0.042(3) -0.0027(19) 0.010(2) -0.0080(17)
C51 0.042(3) 0.039(3) 0.027(2) 0.003(2) 0.006(2) 0.004(2)
C61 0.061(4) 0.035(3) 0.032(3) -0.002(2) -0.000(3) 0.017(2)
C71 0.023(2) 0.030(2) 0.020(2) -0.0012(17) 0.0051(18) 0.0040(16)
C72 0.045(3) 0.031(2) 0.024(2) -0.000(2) -0.004(2) 0.002(2)
C73 0.029(2) 0.032(2) 0.025(2) -0.0061(18) -0.001(2) 0.0045(18)

loop_
_atom_type_symbol
_atom_type_scat_dispersion_real
_atom_type_scat_dispersion_imag
_atom_type_scat_Cromer_Mann_a1
_atom_type_scat_Cromer_Mann_b1
_atom_type_scat_Cromer_Mann_a2
_atom_type_scat_Cromer_Mann_b2
_atom_type_scat_Cromer_Mann_a3
_atom_type_scat_Cromer_Mann_b3
_atom_type_scat_Cromer_Mann_a4
_atom_type_scat_Cromer_Mann_b4
_atom_type_scat_Cromer_Mann_c
_atom_type_scat_source
'C   ' 0.0020 0.0020 2.3100 20.8439 1.0200 10.2075 1.5886 0.5687 0.8650 51.6512 0.2156 International_Tables_Vol_IV_Table_2.2B
'H   ' 0.0000 0.0000 0.4930 10.5109 0.3229 26.1257 0.1402 3.1424 0.0408 57.7997 0.0030 International_Tables_Vol_IV_Table_2.2B
'N   ' 0.0040 0.0030 12.2126 0.0057 3.1322 9.8933 2.0125 28.9975 1.1663 0.5826 -11.5290 International_Tables_Vol_IV_Table_2.2B
'Cl  ' 0.1320 0.1590 11.4604 0.0104 7.1964 1.1662 6.2556 18.5194 1.6455 47.7784 -9.5574 International_Tables_Vol_IV_Table_2.2B
'Ti  ' 0.2480 0.4460 9.7595 7.8508 7.3558 0.5000 1.6991 35.6338 1.9021 116.1050 1.2807 International_Tables_Vol_IV_Table_2.2B

loop_
_geom_angle_atom_site_label_1
_geom_angle_site_symmetry_1
_geom_angle_atom_site_label_2
_geom_angle_site_symmetry_2
_geom_angle_atom_site_label_3
_geom_angle_site_symmetry_3
_geom_angle
_geom_angle_publ_flag
Cl1 . Ti1 . N1 . 153.82(9) yes
Cl1 . Ti1 . N4 . 113.90(9) yes
N1 . Ti1 . N4 . 78.59(11) yes
Cl1 . Ti1 . N7 . 85.97(9) yes
N1 . Ti1 . N7 . 73.97(12) yes
N4 . Ti1 . N7 . 77.73(11) yes
Cl1 . Ti1 . N17 . 94.63(9) yes
N1 . Ti1 . N17 . 73.24(12) yes
N4 . Ti1 . N17 . 151.03(12) yes
N7 . Ti1 . N17 . 100.43(11) yes
Cl1 . Ti1 . N18 . 98.81(11) yes
N1 . Ti1 . N18 . 103.50(14) yes
N4 . Ti1 . N18 . 93.15(13) yes
N7 . Ti1 . N18 . 170.83(13) yes
N17 . Ti1 . N18 . 87.05(13) yes
Ti1 . N1 . C2 . 111.5(2) yes
Ti1 . N1 . C9 . 110.6(2) yes
C2 . N1 . C9 . 109.7(3) yes
Ti1 . N1 . C11 . 105.6(2) yes
C2 . N1 . C11 . 110.9(3) yes
C9 . N1 . C11 . 108.4(3) yes
Ti1 . N4 . C3 . 101.9(2) yes
Ti1 . N4 . C5 . 111.6(2) yes
C3 . N4 . C5 . 111.1(3) yes
Ti1 . N4 . C41 . 112.5(2) yes
C3 . N4 . C41 . 107.4(3) yes
C5 . N4 . C41 . 111.8(3) yes
Ti1 . N7 . C6 . 96.8(2) yes
Ti1 . N7 . C8 . 109.3(2) yes
C6 . N7 . C8 . 111.8(3) yes
Ti1 . N7 . C71 . 117.5(2) yes
C6 . N7 . C71 . 108.4(3) yes
C8 . N7 . C71 . 112.0(3) yes
Ti1 . N17 . C12 . 115.2(2) yes
Ti1 . N17 . C16 . 125.3(3) yes
C12 . N17 . C16 . 117.5(3) yes
Ti1 . N18 . C19 . 168.7(3) yes
N1 . C2 . C3 . 111.2(3) yes
N1 . C2 . H21 . 108.8(3) no
C3 . C2 . H21 . 109.0(4) no
N1 . C2 . H22 . 109.0(4) no
C3 . C2 . H22 . 109.1(3) no
H21 . C2 . H22 . 109.6(4) no
N4 . C3 . C2 . 112.7(3) yes
N4 . C3 . H31 . 108.6(3) no
C2 . C3 . H31 . 108.7(4) no
N4 . C3 . H32 . 108.6(3) no
C2 . C3 . H32 . 108.7(4) no
H31 . C3 . H32 . 109.4(4) no
N4 . C5 . C6 . 113.2(3) yes
N4 . C5 . H51 . 108.5(3) no
C6 . C5 . H51 . 108.4(4) no
N4 . C5 . H52 . 108.7(3) no
C6 . C5 . H52 . 108.3(3) no
H51 . C5 . H52 . 109.7(3) no
N7 . C6 . C5 . 113.7(3) yes
N7 . C6 . H61 . 108.2(4) no
C5 . C6 . H61 . 108.5(3) no
N7 . C6 . H62 . 108.2(3) no
C5 . C6 . H62 . 108.5(4) no
H61 . C6 . H62 . 109.8(4) no
N7 . C8 . C9 . 110.7(3) yes
N7 . C8 . H81 . 109.0(4) no
C9 . C8 . H81 . 108.8(3) no
N7 . C8 . H82 . 109.4(3) no
C9 . C8 . H82 . 109.3(4) no
H81 . C8 . H82 . 109.6(3) no
N1 . C9 . C8 . 111.5(3) yes
N1 . C9 . H91 . 108.9(4) no
C8 . C9 . H91 . 108.9(3) no
N1 . C9 . H92 . 108.9(3) no
C8 . C9 . H92 . 109.1(4) no
H91 . C9 . H92 . 109.7(4) no
N1 . C11 . C12 . 109.5(3) yes
N1 . C11 . H111 . 109.4(3) no
C12 . C11 . H111 . 109.4(3) no
N1 . C11 . H112 . 109.4(3) no
C12 . C11 . H112 . 109.4(3) no
H111 . C11 . H112 . 109.6(4) no
N17 . C12 . C11 . 114.9(3) yes
N17 . C12 . C13 . 123.1(4) yes
C11 . C12 . C13 . 121.9(4) yes
C12 . C13 . C14 . 118.4(4) yes
C12 . C13 . H131 . 121.0(4) no
C14 . C13 . H131 . 120.7(4) no
C13 . C14 . C15 . 119.6(4) yes
C13 . C14 . H141 . 120.1(5) no
C15 . C14 . H141 . 120.3(4) no
C14 . C15 . C16 . 118.8(4) yes
C14 . C15 . H151 . 121.0(4) no
C16 . C15 . H151 . 120.3(5) no
N17 . C16 . C15 . 122.6(4) yes
N17 . C16 . H161 . 118.7(4) no
C15 . C16 . H161 . 118.7(4) no
N18 . C19 . C20 . 109.4(3) yes
N18 . C19 . C21 . 107.6(4) yes
C20 . C19 . C21 . 111.0(4) yes
N18 . C19 . C22 . 108.4(3) yes
C20 . C19 . C22 . 110.1(4) yes
C21 . C19 . C22 . 110.3(4) yes
C19 . C20 . H201 . 109.2(4) no
C19 . C20 . H202 . 109.3(4) no
H201 . C20 . H202 . 109.2(5) no
C19 . C20 . H203 . 109.6(4) no
H201 . C20 . H203 . 109.6(4) no
H202 . C20 . H203 . 109.9(4) no
C19 . C21 . H211 . 110.0(5) no
C19 . C21 . H212 . 109.7(4) no
H211 . C21 . H212 . 109.6(4) no
C19 . C21 . H213 . 109.4(4) no
H211 . C21 . H213 . 109.3(5) no
H212 . C21 . H213 . 108.8(5) no
C19 . C22 . H221 . 109.4(4) no
C19 . C22 . H222 . 109.3(4) no
H221 . C22 . H222 . 109.3(5) no
C19 . C22 . H223 . 109.7(5) no
H221 . C22 . H223 . 109.6(5) no
H222 . C22 . H223 . 109.5(5) no
Cl31 . C31 . Cl32 . 111.9(3) yes
Cl31 . C31 . H311 . 108.8(5) no
Cl32 . C31 . H311 . 108.9(5) no
Cl31 . C31 . H312 . 108.8(5) no
Cl32 . C31 . H312 . 109.0(5) no
H311 . C31 . H312 . 109.4(5) no
N4 . C41 . C42 . 111.7(3) yes
N4 . C41 . C43 . 113.3(3) yes
C42 . C41 . C43 . 110.3(4) yes
N4 . C41 . H411 . 105.8(3) no
C42 . C41 . H411 . 108.8(4) no
C43 . C41 . H411 . 106.6(4) no
C41 . C42 . H421 . 109.9(4) no
C41 . C42 . H422 . 109.4(4) no
H421 . C42 . H422 . 109.3(4) no
C41 . C42 . H423 . 109.7(4) no
H421 . C42 . H423 . 109.6(4) no
H422 . C42 . H423 . 109.0(4) no
C41 . C43 . H431 . 109.3(4) no
C41 . C43 . H432 . 109.1(4) no
H431 . C43 . H432 . 109.2(5) no
C41 . C43 . H433 . 109.7(4) no
H431 . C43 . H433 . 109.9(4) no
H432 . C43 . H433 . 109.6(5) no
Cl51 . C51 . Cl52 . 110.1(3) yes
Cl51 . C51 . H511 . 109.6(4) no
Cl52 . C51 . H511 . 109.5(4) no
Cl51 . C51 . H512 . 109.2(4) no
Cl52 . C51 . H512 . 109.2(4) no
H511 . C51 . H512 . 109.4(5) no
Cl61 . C61 . Cl62 . 110.8(3) yes
Cl61 . C61 . H611 . 108.8(5) no
Cl62 . C61 . H611 . 109.3(5) no
Cl61 . C61 . H612 . 108.8(5) no
Cl62 . C61 . H612 . 109.3(5) no
H611 . C61 . H612 . 109.8(5) no
N7 . C71 . C72 . 114.2(4) yes
N7 . C71 . C73 . 110.5(4) yes
C72 . C71 . C73 . 109.8(4) yes
N7 . C71 . H711 . 105.7(4) no
C72 . C71 . H711 . 106.0(4) no
C73 . C71 . H711 . 110.4(4) no
C71 . C72 . H721 . 109.4(4) no
C71 . C72 . H722 . 110.0(5) no
H721 . C72 . H722 . 109.3(5) no
C71 . C72 . H723 . 109.7(4) no
H721 . C72 . H723 . 108.8(5) no
H722 . C72 . H723 . 109.6(5) no
C71 . C73 . H731 . 109.5(4) no
C71 . C73 . H732 . 109.2(4) no
H731 . C73 . H732 . 109.7(4) no
C71 . C73 . H733 . 109.2(4) no
H731 . C73 . H733 . 109.8(4) no
H732 . C73 . H733 . 109.4(5) no

loop_
_geom_bond_atom_site_label_1
_geom_bond_site_symmetry_1
_geom_bond_atom_site_label_2
_geom_bond_site_symmetry_2
_geom_bond_distance
_geom_bond_publ_flag
Ti1 . Cl1 . 2.3669(12) yes
Ti1 . N1 . 2.234(3) yes
Ti1 . N4 . 2.266(3) yes
Ti1 . N7 . 2.505(3) yes
Ti1 . N17 . 2.195(3) yes
Ti1 . N18 . 1.699(3) yes
Cl31 . C31 . 1.753(6) yes
Cl32 . C31 . 1.748(7) yes
Cl51 . C51 . 1.763(6) yes
Cl52 . C51 . 1.774(5) yes
Cl61 . C61 . 1.778(7) yes
Cl62 . C61 . 1.768(6) yes
N1 . C2 . 1.501(5) yes
N1 . C9 . 1.494(5) yes
N1 . C11 . 1.488(5) yes
N4 . C3 . 1.498(5) yes
N4 . C5 . 1.498(5) yes
N4 . C41 . 1.527(5) yes
N7 . C6 . 1.499(5) yes
N7 . C8 . 1.480(5) yes
N7 . C71 . 1.514(5) yes
N17 . C12 . 1.351(5) yes
N17 . C16 . 1.358(5) yes
N18 . C19 . 1.454(5) yes
C2 . C3 . 1.515(6) yes
C2 . H21 . 0.990(4) no
C2 . H22 . 0.987(4) no
C3 . H31 . 0.991(4) no
C3 . H32 . 0.989(4) no
C5 . C6 . 1.527(6) yes
C5 . H51 . 0.990(4) no
C5 . H52 . 0.987(4) no
C6 . H61 . 0.988(4) no
C6 . H62 . 0.988(4) no
C8 . C9 . 1.525(6) yes
C8 . H81 . 0.992(4) no
C8 . H82 . 0.986(4) no
C9 . H91 . 0.989(4) no
C9 . H92 . 0.989(4) no
C11 . C12 . 1.509(5) yes
C11 . H111 . 0.989(4) no
C11 . H112 . 0.989(4) no
C12 . C13 . 1.379(6) yes
C13 . C14 . 1.388(6) yes
C13 . H131 . 0.986(5) no
C14 . C15 . 1.380(7) yes
C14 . H141 . 0.991(4) no
C15 . C16 . 1.381(6) yes
C15 . H151 . 0.989(4) no
C16 . H161 . 0.988(4) no
C19 . C20 . 1.531(6) yes
C19 . C21 . 1.530(7) yes
C19 . C22 . 1.537(6) yes
C20 . H201 . 0.993(4) no
C20 . H202 . 0.990(5) no
C20 . H203 . 0.985(5) no
C21 . H211 . 0.986(5) no
C21 . H212 . 0.993(5) no
C21 . H213 . 0.996(5) no
C22 . H221 . 0.991(5) no
C22 . H222 . 0.992(6) no
C22 . H223 . 0.988(6) no
C31 . H311 . 0.990(5) no
C31 . H312 . 0.990(5) no
C41 . C42 . 1.493(6) yes
C41 . C43 . 1.539(6) yes
C41 . H411 . 0.988(4) no
C42 . H421 . 0.988(4) no
C42 . H422 . 0.995(4) no
C42 . H423 . 0.991(5) no
C43 . H431 . 0.990(4) no
C43 . H432 . 0.993(5) no
C43 . H433 . 0.985(5) no
C51 . H511 . 0.987(5) no
C51 . H512 . 0.994(5) no
C61 . H611 . 0.988(5) no
C61 . H612 . 0.988(5) no
C71 . C72 . 1.539(6) yes
C71 . C73 . 1.513(6) yes
C71 . H711 . 0.990(5) no
C72 . H721 . 0.996(5) no
C72 . H722 . 0.986(6) no
C72 . H723 . 0.992(5) no
C73 . H731 . 0.986(5) no
C73 . H732 . 0.991(5) no
C73 . H733 . 0.990(4) no
